data_2021044
loop_
_publ_author_name
'Hao, Hongguo'
'Wang, Yuchen'
'Yuan, Suxian'
'Li, Dacheng'
'Sun, Junshan'

_publ_section_title
;
 Two novel lanthanide(III) organic frameworks based on a
 biphenyltetracarboxylate ligand: synthesis, structure and magnetic and
 luminescence properties
;
_journal_coeditor_code LF3071
_journal_issue 3
_journal_name_full 'Acta Crystallographica Section C'
_journal_page_first
;
;
_journal_paper_doi 10.1107/S205322961800205X
_journal_volume 74
_journal_year 2018
_chemical_formula_iupac '[Eu4 (C16 H6 O8)2 (C2 H3 O2)4 (C4 H9 N O)4 (H2 O)4], 4H2 O'
_chemical_formula_moiety 'C56 H68 Eu4 N4 O32, 4H2 O'
_chemical_formula_sum 'C56 H76 Eu4 N4 O36'
_chemical_formula_weight 1908.92
_chemical_name_systematic
;Poly[[tetraaquatetra-\m~2~-acetato-bis(\m~5~-biphenyl-3,3',5,5'-tetracarboxylato)tetrakis(dimethylacetamide)tetraeuropium(III)]
tetraahydrate]
;
_space_group_crystal_system monoclinic
_space_group_IT_number 14
_space_group_name_Hall '-P 2yn'
_space_group_name_H-M_alt 'P 1 21/n 1'
_symmetry_space_group_name_Hall '-P 2yn'
_symmetry_space_group_name_H-M 'P 1 21/n 1'
_atom_sites_solution_hydrogens geom
_audit_creation_method SHELXL-2015/1
_cell_angle_alpha 90
_cell_angle_beta 94.2780(10)
_cell_angle_gamma 90
_cell_formula_units_Z 1
_cell_length_a 9.4453(5)
_cell_length_b 17.7439(14)
_cell_length_c 11.3019(8)
_cell_measurement_reflns_used 2715
_cell_measurement_temperature 298(2)
_cell_measurement_theta_max 24.713
_cell_measurement_theta_min 2.448
_cell_volume 1888.9(2)
_computing_cell_refinement
;
SAINT (Bruker, 2014)
;
_computing_data_collection
;
APEX2 (Bruker, 2014)
;
_computing_data_reduction
;
SAINT (Bruker, 2014)
;
_computing_molecular_graphics 'Please provide'
_computing_publication_material
;
SHELXL2015 (Sheldrick, 2015b)
;
_computing_structure_refinement
;
SHELXL2015 (Sheldrick, 2015b)
;
_computing_structure_solution
;
SHELXS2015 (Sheldrick, 2015a)
;
_diffrn_ambient_temperature 298(2)
_diffrn_measured_fraction_theta_full 0.962
_diffrn_measured_fraction_theta_max 0.962
_diffrn_measurement_device_type 'Bruker APEXII CCD'
_diffrn_measurement_method '\f and \w scans'
_diffrn_radiation_type MoK\a
_diffrn_radiation_wavelength 0.71073
_diffrn_reflns_av_R_equivalents 0.1007
_diffrn_reflns_limit_h_max 11
_diffrn_reflns_limit_h_min -10
_diffrn_reflns_limit_k_max 21
_diffrn_reflns_limit_k_min -12
_diffrn_reflns_limit_l_max 13
_diffrn_reflns_limit_l_min -13
_diffrn_reflns_number 8950
_diffrn_reflns_theta_full 25.018
_diffrn_reflns_theta_max 25.018
_diffrn_reflns_theta_min 2.448
_exptl_absorpt_coefficient_mu 3.356
_exptl_absorpt_correction_T_max 0.610
_exptl_absorpt_correction_T_min 0.562
_exptl_absorpt_correction_type multi-scan
_exptl_absorpt_process_details
;
(SADABS; Bruker, 2014)
;
_exptl_crystal_colour colorless
_exptl_crystal_density_diffrn 1.678
_exptl_crystal_description bloc
_exptl_crystal_F_000 932
_exptl_crystal_size_max 0.160
_exptl_crystal_size_mid 0.140
_exptl_crystal_size_min 0.130
_refine_diff_density_max 1.422
_refine_diff_density_min -2.355
_refine_ls_extinction_method none
_refine_ls_goodness_of_fit_ref 0.959
_refine_ls_hydrogen_treatment constr
_refine_ls_matrix_type full
_refine_ls_number_parameters 208
_refine_ls_number_reflns 3206
_refine_ls_number_restraints 479
_refine_ls_restrained_S_all 0.966
_refine_ls_R_factor_all 0.0933
_refine_ls_R_factor_gt 0.0715
_refine_ls_shift/su_max 0.009
_refine_ls_shift/su_mean 0.001
_refine_ls_structure_factor_coef Fsqd
_refine_ls_weighting_details 'w=1/[\s^2^(Fo^2^)+(0.1300P)^2^] where P=(Fo^2^+2Fc^2^)/3'
_refine_ls_weighting_scheme calc
_refine_ls_wR_factor_gt 0.1801
_refine_ls_wR_factor_ref 0.1955
_reflns_number_gt 2250
_reflns_number_total 3206
_reflns_threshold_expression 'I > 2\s(I)'
_cod_data_source_file lf3071sup1.cif
_cod_data_source_block 140903a
_cod_original_sg_symbol_H-M 'P 21/n'
_cod_database_code 2021044
_shelx_space_group_comment
;
The symmetry employed for this shelxl refinement is uniquely defined
by the following loop, which should always be used as a source of
symmetry information in preference to the above space-group names.
They are only intended as comments.
;
_shelx_estimated_absorpt_t_min 0.616
_shelx_estimated_absorpt_t_max 0.669

loop_
_space_group_symop_operation_xyz
'x, y, z'
'-x+1/2, y+1/2, -z+1/2'
'-x, -y, -z'
'x-1/2, -y-1/2, z-1/2'

loop_
_atom_site_type_symbol
_atom_site_label
_atom_site_fract_x
_atom_site_fract_y
_atom_site_fract_z
_atom_site_U_iso_or_equiv
_atom_site_adp_type
_atom_site_calc_flag
_atom_site_occupancy
Eu Eu1 0.51698(6) 0.89862(3) 0.92988(5) 0.0376(3) Uani d 1
N N1 0.9264(13) 0.8207(8) 0.8248(12) 0.100(3) Uani d 1
O O1 0.4120(10) 0.7872(5) 0.8308(8) 0.0592(16) Uani d 1
O O2 0.5616(10) 0.7626(5) 0.9825(8) 0.0625(16) Uani d 1
O O3 0.7192(13) 0.8708(7) 0.8418(11) 0.085(2) Uani d 1
O O4 0.6641(11) 0.9131(5) 1.1088(9) 0.0650(19) Uani d 1
O O5 0.3915(10) 0.9787(5) 1.0828(8) 0.0582(18) Uani d 1
O O6 0.3212(11) 0.8642(5) 1.0502(9) 0.0670(18) Uani d 1
O O7 0.3275(10) 0.9667(4) 0.8285(8) 0.0635(19) Uani d 1
C C1 0.4730(16) 0.7393(7) 0.8984(12) 0.0600(18) Uani d 1
C C2 0.4446(9) 0.6571(2) 0.8898(7) 0.0526(18) Uani d 1
C C3 0.5031(9) 0.6042(3) 0.9700(6) 0.0540(19) Uani d 1
H H3 0.566175 0.619495 1.032562 0.065 Uiso calc 1
C C4 0.4674(9) 0.5286(3) 0.9567(6) 0.052(2) Uani d 1
C C5 0.3731(8) 0.5058(2) 0.8632(6) 0.052(2) Uani d 1
H H5 0.349238 0.455135 0.854296 0.062 Uiso calc 1
C C6 0.3146(9) 0.5586(3) 0.7830(6) 0.0520(19) Uani d 1
C C13 0.3504(9) 0.6343(3) 0.7964(6) 0.0521(18) Uani d 1
H H13 0.311202 0.669704 0.742719 0.063 Uiso calc 1
C C7 0.2154(14) 0.5359(6) 0.6759(11) 0.054(2) Uani d 1
C C8 0.3091(17) 0.9273(8) 1.1000(14) 0.067(2) Uani d 1
C C9 0.193(2) 0.9383(11) 1.1838(17) 0.091(4) Uani d 1
H H9A 0.220701 0.914410 1.258213 0.137 Uiso calc 1
H H9B 0.106805 0.916322 1.150012 0.137 Uiso calc 1
H H9C 0.179436 0.991221 1.196354 0.137 Uiso calc 1
C C10 0.7862(14) 0.8291(10) 0.7675(13) 0.086(2) Uani d 1
C C11 0.740(2) 0.8014(12) 0.6496(14) 0.114(4) Uani d 1
H H11A 0.815069 0.772318 0.619042 0.171 Uiso calc 1
H H11B 0.657576 0.770413 0.653985 0.171 Uiso calc 1
H H11C 0.717887 0.843394 0.597868 0.171 Uiso calc 1
C C12 1.0479(16) 0.7814(12) 0.7793(16) 0.110(4) Uani d 1
H H12A 1.024538 0.766445 0.698554 0.164 Uiso calc 1
H H12B 1.070271 0.737562 0.826829 0.164 Uiso calc 1
H H12C 1.128474 0.814545 0.782715 0.164 Uiso calc 1
C C14 0.9812(18) 0.8599(12) 0.9338(13) 0.112(4) Uani d 1
H H14A 1.056226 0.893534 0.915605 0.168 Uiso calc 1
H H14B 1.017085 0.823600 0.991400 0.168 Uiso calc 1
H H14C 0.905964 0.888232 0.965305 0.168 Uiso calc 1
O O10 0.5293(16) 0.9187(8) 0.7041(12) 0.107(3) Uani d 1

loop_
_atom_site_aniso_label
_atom_site_aniso_U_11
_atom_site_aniso_U_22
_atom_site_aniso_U_33
_atom_site_aniso_U_12
_atom_site_aniso_U_13
_atom_site_aniso_U_23
Eu1 0.0459(4) 0.0217(4) 0.0418(4) 0.0030(2) -0.0201(2) -0.0038(2)
N1 0.112(6) 0.085(6) 0.102(6) 0.008(6) -0.004(6) 0.003(5)
O1 0.079(3) 0.035(3) 0.058(3) 0.003(3) -0.031(3) -0.003(3)
O2 0.079(3) 0.038(3) 0.064(3) 0.000(3) -0.034(3) -0.005(3)
O3 0.099(4) 0.067(4) 0.089(4) 0.004(4) -0.002(4) -0.011(4)
O4 0.086(4) 0.038(3) 0.065(4) -0.004(3) -0.035(3) -0.011(3)
O5 0.077(4) 0.031(3) 0.063(4) -0.002(3) -0.015(3) -0.009(3)
O6 0.088(4) 0.042(3) 0.069(3) -0.008(3) -0.015(3) -0.006(3)
O7 0.085(4) 0.029(3) 0.070(4) 0.004(3) -0.038(4) -0.006(3)
C1 0.078(4) 0.039(3) 0.059(3) 0.000(3) -0.026(3) -0.002(3)
C2 0.071(4) 0.030(3) 0.052(3) -0.001(3) -0.032(3) -0.001(3)
C3 0.073(4) 0.031(3) 0.052(3) -0.002(3) -0.033(3) -0.004(3)
C4 0.072(4) 0.028(4) 0.051(4) -0.001(4) -0.033(4) 0.001(3)
C5 0.072(4) 0.028(4) 0.050(4) -0.003(4) -0.037(4) -0.002(3)
C6 0.070(4) 0.030(3) 0.051(4) 0.000(3) -0.031(3) 0.001(3)
C13 0.070(4) 0.031(3) 0.049(3) -0.003(3) -0.030(3) -0.002(3)
C7 0.074(5) 0.029(4) 0.053(4) -0.003(4) -0.034(4) 0.001(4)
C8 0.088(5) 0.039(4) 0.071(5) -0.005(4) -0.008(4) -0.008(4)
C9 0.104(9) 0.083(8) 0.090(9) -0.015(8) 0.023(8) -0.019(8)
C10 0.100(5) 0.068(4) 0.088(4) 0.003(4) -0.014(4) -0.007(4)
C11 0.128(8) 0.102(8) 0.110(8) 0.012(8) 0.001(7) -0.011(7)
C12 0.125(8) 0.098(8) 0.105(8) 0.018(8) 0.001(8) -0.004(8)
C14 0.124(8) 0.097(8) 0.112(8) 0.012(7) -0.010(7) 0.000(7)
O10 0.133(7) 0.103(7) 0.084(5) 0.017(7) 0.006(6) -0.006(6)

loop_
_atom_type_symbol
_atom_type_description
_atom_type_scat_dispersion_real
_atom_type_scat_dispersion_imag
_atom_type_scat_source
C C 0.0033 0.0016 'International Tables Vol C Tables 4.2.6.8 and 6.1.1.4'
H H 0.0000 0.0000 'International Tables Vol C Tables 4.2.6.8 and 6.1.1.4'
N N 0.0061 0.0033 'International Tables Vol C Tables 4.2.6.8 and 6.1.1.4'
O O 0.0106 0.0060 'International Tables Vol C Tables 4.2.6.8 and 6.1.1.4'
Eu Eu -0.1578 3.6682 'International Tables Vol C Tables 4.2.6.8 and 6.1.1.4'

loop_
_geom_angle_atom_site_label_1
_geom_angle_atom_site_label_2
_geom_angle_atom_site_label_3
_geom_angle_site_symmetry_1
_geom_angle_site_symmetry_3
_geom_angle
O3 Eu1 O5 . 3_677 81.3(4)
O3 Eu1 O4 . . 86.5(4)
O5 Eu1 O4 3_677 . 76.0(3)
O3 Eu1 O7 . . 121.7(4)
O5 Eu1 O7 3_677 . 76.6(3)
O4 Eu1 O7 . . 136.4(3)
O3 Eu1 O1 . . 87.1(4)
O5 Eu1 O1 3_677 . 149.2(3)
O4 Eu1 O1 . . 131.9(3)
O7 Eu1 O1 . . 85.7(3)
O3 Eu1 O6 . . 151.8(4)
O5 Eu1 O6 3_677 . 124.1(3)
O4 Eu1 O6 . . 88.4(4)
O7 Eu1 O6 . . 79.8(4)
O1 Eu1 O6 . . 75.9(3)
O3 Eu1 O2 . . 76.3(4)
O5 Eu1 O2 3_677 . 148.0(3)
O4 Eu1 O2 . . 79.9(3)
O7 Eu1 O2 . . 135.0(3)
O1 Eu1 O2 . . 52.2(2)
O6 Eu1 O2 . . 75.5(3)
O3 Eu1 O10 . . 59.8(4)
O5 Eu1 O10 3_677 . 76.6(4)
O4 Eu1 O10 . . 139.2(5)
O7 Eu1 O10 . . 62.8(4)
O1 Eu1 O10 . . 72.9(4)
O6 Eu1 O10 . . 132.2(4)
O2 Eu1 O10 . . 110.3(4)
O3 Eu1 O5 . . 148.5(4)
O5 Eu1 O5 3_677 . 73.8(3)
O4 Eu1 O5 . . 69.0(3)
O7 Eu1 O5 . . 71.2(3)
O1 Eu1 O5 . . 124.0(3)
O6 Eu1 O5 . . 50.6(3)
O2 Eu1 O5 . . 116.4(3)
O10 Eu1 O5 . . 129.7(4)
O3 Eu1 Eu1 . 3_677 118.0(3)
O5 Eu1 Eu1 3_677 3_677 39.0(2)
O4 Eu1 Eu1 . 3_677 67.7(2)
O7 Eu1 Eu1 . 3_677 69.56(19)
O1 Eu1 Eu1 . 3_677 151.3(2)
O6 Eu1 Eu1 . 3_677 85.3(2)
O2 Eu1 Eu1 . 3_677 142.7(2)
O10 Eu1 Eu1 . 3_677 106.3(3)
O5 Eu1 Eu1 . 3_677 34.82(19)
C10 N1 C12 . . 127.6(8)
C10 N1 C14 . . 125.5(8)
C12 N1 C14 . . 106.3(8)
C1 O1 Eu1 . . 96.7(7)
C1 O2 Eu1 . . 92.6(7)
C10 O3 Eu1 . . 149.4(10)
C7 O4 Eu1 4_676 . 139.9(8)
C8 O5 Eu1 . 3_677 160.2(9)
C8 O5 Eu1 . . 91.5(8)
Eu1 O5 Eu1 3_677 . 106.2(3)
C8 O6 Eu1 . . 97.1(9)
C7 O7 Eu1 2_556 . 136.3(7)
O2 C1 O1 . . 118.4(11)
O2 C1 C2 . . 118.0(10)
O1 C1 C2 . . 123.6(10)
C3 C2 C13 . . 120.0
C3 C2 C1 . . 124.0(6)
C13 C2 C1 . . 116.0(6)
C2 C3 C4 . . 120.0
C2 C3 H3 . . 120.0
C4 C3 H3 . . 120.0
C5 C4 C3 . . 120.0
C5 C4 C4 . 3_667 120.3(8)
C3 C4 C4 . 3_667 119.7(8)
C4 C5 C6 . . 120.0
C4 C5 H5 . . 120.0
C6 C5 H5 . . 120.0
C5 C6 C13 . . 120.0
C5 C6 C7 . . 121.9(6)
C13 C6 C7 . . 118.1(6)
C6 C13 C2 . . 120.0
C6 C13 H13 . . 120.0
C2 C13 H13 . . 120.0
O4 C7 O7 4_575 2_546 123.8(10)
O4 C7 C6 4_575 . 118.3(9)
O7 C7 C6 2_546 . 116.9(9)
O5 C8 O6 . . 120.7(14)
O5 C8 C9 . . 120.1(14)
O6 C8 C9 . . 119.2(14)
C8 C9 H9A . . 109.5
C8 C9 H9B . . 109.5
H9A C9 H9B . . 109.5
C8 C9 H9C . . 109.5
H9A C9 H9C . . 109.5
H9B C9 H9C . . 109.5
O3 C10 C11 . . 130.5(14)
O3 C10 N1 . . 104.0(10)
C11 C10 N1 . . 125.4(13)
C10 C11 H11A . . 109.5
C10 C11 H11B . . 109.5
H11A C11 H11B . . 109.5
C10 C11 H11C . . 109.5
H11A C11 H11C . . 109.5
H11B C11 H11C . . 109.5
N1 C12 H12A . . 109.5
N1 C12 H12B . . 109.5
H12A C12 H12B . . 109.5
N1 C12 H12C . . 109.5
H12A C12 H12C . . 109.5
H12B C12 H12C . . 109.5
N1 C14 H14A . . 109.5
N1 C14 H14B . . 109.5
H14A C14 H14B . . 109.5
N1 C14 H14C . . 109.5
H14A C14 H14C . . 109.5
H14B C14 H14C . . 109.5

loop_
_geom_bond_atom_site_label_1
_geom_bond_atom_site_label_2
_geom_bond_site_symmetry_2
_geom_bond_distance
Eu1 O3 . 2.273(12)
Eu1 O5 3_677 2.351(8)
Eu1 O4 . 2.381(9)
Eu1 O7 . 2.381(8)
Eu1 O1 . 2.445(8)
Eu1 O6 . 2.453(11)
Eu1 O2 . 2.514(9)
Eu1 O10 . 2.587(14)
Eu1 O5 . 2.592(9)
Eu1 Eu1 3_677 3.9540(10)
N1 C10 . 1.437(11)
N1 C12 . 1.468(7)
N1 C14 . 1.475(7)
O1 C1 . 1.255(15)
O2 C1 . 1.287(16)
O3 C10 . 1.316(18)
O4 C7 4_676 1.255(14)
O5 C8 . 1.223(16)
O6 C8 . 1.263(18)
O7 C7 2_556 1.293(14)
C1 C2 . 1.484(14)
C2 C3 . 1.3900
C2 C13 . 1.3900
C3 C4 . 1.3900
C3 H3 . 0.9300
C4 C5 . 1.3900
C4 C4 3_667 1.508(7)
C5 C6 . 1.3900
C5 H5 . 0.9300
C6 C13 . 1.3900
C6 C7 . 1.529(12)
C13 H13 . 0.9300
C8 C9 . 1.51(2)
C9 H9A . 0.9600
C9 H9B . 0.9600
C9 H9C . 0.9600
C10 C11 . 1.456(10)
C11 H11A . 0.9600
C11 H11B . 0.9600
C11 H11C . 0.9600
C12 H12A . 0.9600
C12 H12B . 0.9600
C12 H12C . 0.9600
C14 H14A . 0.9600
C14 H14B . 0.9600
C14 H14C . 0.9600

_cod_database_fobs_code 2021044
